data_4517451
loop_
_publ_author_name
'Barber, Greg D.'
'George, Christy'
'Hogg, Kathryn'
'Johnstone, Shae T.'
'Pacheco, Carlos N.'
'Yennawar, Hemant P.'
'Van Der Sluys, William G.'

_publ_section_title
;
 Hydrothermal Synthesis and Structure of a Dinuclear Molybdenum(III)
 Hydroxy Squarate with a Mo--Mo Bond
;
_journal_name_full 'ACS Omega'
_journal_paper_doi 10.1021/acsomega.0c00083
_journal_year 2020
_chemical_formula_moiety 'C4 H3 Mo O7, H2 O'
_chemical_formula_sum 'C4 H5 Mo O8'
_chemical_formula_weight 277.02
_space_group_crystal_system triclinic
_space_group_IT_number 2
_space_group_name_Hall '-P 1'
_space_group_name_H-M_alt 'P -1'
_atom_sites_solution_hydrogens geom
_atom_sites_solution_primary direct
_atom_sites_solution_secondary difmap
_audit_creation_date 2020-02-07
_audit_creation_method
;
Olex2 1.2
(compiled 2018.05.29 svn.r3508 for OlexSys, GUI svn.r5506)
;
_cell_angle_alpha 105.747(18)
_cell_angle_beta 96.866(19)
_cell_angle_gamma 115.116(17)
_cell_formula_units_Z 2
_cell_length_a 7.555(9)
_cell_length_b 7.727(9)
_cell_length_c 8.337(9)
_cell_measurement_reflns_used 2174
_cell_measurement_temperature 298(2)
_cell_measurement_theta_max 28.222
_cell_measurement_theta_min 2.643
_cell_volume 408.5(8)
_computing_cell_refinement 'SAINT V6.36A (BRUKER, 2001)'
_computing_data_collection 'SMART V5.634 (Bruker Inc., 2001)'
_computing_data_reduction 'SAINT V6.36A (BRUKER, 2001)'
_computing_molecular_graphics 'Olex2 (Dolomanov et al., 2009)'
_computing_publication_material 'Olex2 (Dolomanov et al., 2009)'
_computing_structure_refinement 'XL (Sheldrick, 2008)'
_computing_structure_solution 'SHELXS-97 (Sheldrick, 1990)'
_diffrn_ambient_temperature 298(2)
_diffrn_detector_area_resol_mean 8.34
_diffrn_measured_fraction_theta_full 0.986
_diffrn_measured_fraction_theta_max 0.939
_diffrn_measurement_device_type 'CCD area detector'
_diffrn_measurement_method 'phi and omega scans'
_diffrn_radiation_monochromator Parallel,graphite
_diffrn_radiation_type MoK\a
_diffrn_radiation_wavelength 0.71073
_diffrn_reflns_av_R_equivalents 0.0416
_diffrn_reflns_av_unetI/netI 0.0364
_diffrn_reflns_limit_h_max 10
_diffrn_reflns_limit_h_min -9
_diffrn_reflns_limit_k_max 10
_diffrn_reflns_limit_k_min -10
_diffrn_reflns_limit_l_max 10
_diffrn_reflns_limit_l_min -11
_diffrn_reflns_number 3706
_diffrn_reflns_theta_full 25.00
_diffrn_reflns_theta_max 28.27
_diffrn_reflns_theta_min 2.64
_diffrn_source 'fine-focus sealed tube'
_diffrn_source_current 32.0
_diffrn_source_power 1600
_diffrn_source_voltage 50.0
_exptl_absorpt_coefficient_mu 1.620
_exptl_absorpt_correction_T_max 0.9
_exptl_absorpt_correction_T_min 0.218588
_exptl_absorpt_correction_type multi-scan
_exptl_absorpt_process_details
;
SADABS V2.05 (BRUKER, 2001) was used for absorption correction. R(int) was 0.0298 before 
and 0.0036 after correction. The Ratio of minimum to maximum transmission is 0.2186. 
The \l/2 correction factor is 0.0015.
;
_exptl_crystal_colour green
_exptl_crystal_density_diffrn 2.252
_exptl_crystal_density_method 'not measured'
_exptl_crystal_description plate
_exptl_crystal_F_000 270
_exptl_crystal_size_max 0.16
_exptl_crystal_size_mid 0.08
_exptl_crystal_size_min 0.04
_refine_diff_density_max 1.085
_refine_diff_density_min -0.992
_refine_diff_density_rms 0.179
_refine_ls_extinction_method none
_refine_ls_goodness_of_fit_ref 1.121
_refine_ls_hydrogen_treatment mixed
_refine_ls_matrix_type full
_refine_ls_number_parameters 127
_refine_ls_number_reflns 1890
_refine_ls_number_restraints 0
_refine_ls_restrained_S_all 1.121
_refine_ls_R_factor_all 0.0398
_refine_ls_R_factor_gt 0.0374
_refine_ls_shift/su_max 0.001
_refine_ls_shift/su_mean 0.000
_refine_ls_structure_factor_coef Fsqd
_refine_ls_weighting_details 'calc w=1/[\s^2^(Fo^2^)+(0.0539P)^2^+1.1857P] where P=(Fo^2^+2Fc^2^)/3'
_refine_ls_weighting_scheme calc
_refine_ls_wR_factor_gt 0.0987
_refine_ls_wR_factor_ref 0.1005
_reflns_number_gt 1798
_reflns_number_total 1890
_reflns_threshold_expression >2sigma(I)
_cod_data_source_file ao0c00083_si_002.cif
_cod_data_source_block wgv3s
_cod_database_code 4517451
_olex2_refinement_description
;
1. Fixed Uiso
 At 1.5 times of:
  All O(H) groups, All O(H,H) groups
2.a Free rotating group:
 O8(H8A,H8B)
2.b Rotating group:
 O2(H2), O3(H3)
;
_olex2_submission_special_instructions 'No special instructions were received'

loop_
_space_group_symop_id
_space_group_symop_operation_xyz
1 'x, y, z'
2 '-x, -y, -z'

loop_
_atom_site_label
_atom_site_type_symbol
_atom_site_fract_x
_atom_site_fract_y
_atom_site_fract_z
_atom_site_U_iso_or_equiv
_atom_site_adp_type
_atom_site_occupancy
_atom_site_calc_flag
_atom_site_disorder_assembly
_atom_site_disorder_group
_atom_site_refinement_flags_posn
Mo1 Mo 0.84533(4) 0.83493(4) -0.08771(4) 0.01709(14) Uani 1 d . . .
O1 O 0.6848(4) 0.7991(5) 0.0987(4) 0.0245(6) Uani 1 d . . .
O2 O 0.5568(5) 0.7349(6) -0.2541(4) 0.0331(8) Uani 1 d . . .
H2 H 0.5691 0.7548 -0.3520 0.050 Uiso 1 d . . GR
O3 O 0.7543(5) 0.5160(4) -0.1408(4) 0.0268(7) Uani 1 d . . .
H3 H 0.7104 0.4773 -0.0561 0.040 Uiso 1 d . . GR
O4 O 0.8887(4) 1.1238(4) -0.0514(4) 0.0197(6) Uani 1 d . . .
O5 O 1.0788(4) 1.2224(4) 0.3229(4) 0.0229(6) Uani 1 d . . .
O6 O 0.9156(5) 1.2235(5) 0.6665(4) 0.0255(6) Uani 1 d . . .
O7 O 0.5167(5) 0.7855(5) 0.4366(4) 0.0275(7) Uani 1 d . . .
C1 C 0.9182(6) 1.1086(6) 0.3557(5) 0.0197(7) Uani 1 d . . .
C2 C 0.7431(6) 0.9184(6) 0.2552(5) 0.0202(7) Uani 1 d . . .
C3 C 0.6652(6) 0.9108(6) 0.4063(5) 0.0199(7) Uani 1 d . . .
C4 C 0.8488(6) 1.1105(6) 0.5121(5) 0.0189(7) Uani 1 d . . .
O8 O 0.7711(5) 0.3931(5) 0.1420(4) 0.0298(7) Uani 1 d . . .
H8A H 0.6850 0.3635 0.2004 0.045 Uiso 1 d . . G
H8B H 0.8778 0.4953 0.2145 0.045 Uiso 1 d . . G
H4 H 0.887(8) 1.139(8) -0.128(7) 0.017(13) Uiso 1 d . . .

loop_
_atom_site_aniso_label
_atom_site_aniso_U_11
_atom_site_aniso_U_22
_atom_site_aniso_U_33
_atom_site_aniso_U_23
_atom_site_aniso_U_13
_atom_site_aniso_U_12
Mo1 0.01614(19) 0.0180(2) 0.01130(19) 0.00435(12) 0.00453(12) 0.00343(13)
O1 0.0201(14) 0.0270(14) 0.0138(13) 0.0036(11) 0.0076(11) 0.0018(11)
O2 0.0211(15) 0.050(2) 0.0191(15) 0.0157(14) 0.0053(12) 0.0067(14)
O3 0.0331(16) 0.0185(13) 0.0189(14) 0.0055(11) 0.0072(12) 0.0045(12)
O4 0.0212(14) 0.0217(14) 0.0155(14) 0.0081(11) 0.0049(11) 0.0089(11)
O5 0.0187(13) 0.0249(14) 0.0159(13) 0.0046(11) 0.0078(10) 0.0034(11)
O6 0.0260(15) 0.0268(15) 0.0147(13) 0.0050(11) 0.0058(11) 0.0061(12)
O7 0.0240(15) 0.0298(15) 0.0179(14) 0.0077(12) 0.0086(11) 0.0032(12)
C1 0.0217(18) 0.0214(18) 0.0132(17) 0.0058(14) 0.0063(14) 0.0077(15)
C2 0.0178(17) 0.0243(18) 0.0176(18) 0.0088(14) 0.0083(14) 0.0077(15)
C3 0.0186(18) 0.0236(18) 0.0156(17) 0.0058(14) 0.0061(14) 0.0089(15)
C4 0.0185(17) 0.0196(17) 0.0147(17) 0.0053(13) 0.0054(13) 0.0061(14)
O8 0.0217(15) 0.0300(16) 0.0298(17) 0.0085(13) 0.0080(13) 0.0067(13)

loop_
_atom_type_symbol
_atom_type_description
_atom_type_scat_dispersion_real
_atom_type_scat_dispersion_imag
_atom_type_scat_source
C C 0.0033 0.0016 'International Tables Vol C Tables 4.2.6.8 and 6.1.1.4'
H H 0.0000 0.0000 'International Tables Vol C Tables 4.2.6.8 and 6.1.1.4'
Mo Mo -1.6832 0.6857 'International Tables Vol C Tables 4.2.6.8 and 6.1.1.4'
O O 0.0106 0.0060 'International Tables Vol C Tables 4.2.6.8 and 6.1.1.4'

loop_
_geom_angle_atom_site_label_1
_geom_angle_atom_site_label_2
_geom_angle_atom_site_label_3
_geom_angle
_geom_angle_site_symmetry_1
_geom_angle_site_symmetry_3
_geom_angle_publ_flag
O1 Mo1 Mo1 99.60(11) . 2_775 ?
O1 Mo1 O2 83.91(15) . . ?
O1 Mo1 O3 83.00(12) . . ?
O1 Mo1 O5 160.92(12) . 2_775 ?
O2 Mo1 Mo1 137.81(12) . 2_775 ?
O2 Mo1 O3 86.73(14) . . ?
O3 Mo1 Mo1 135.45(10) . 2_775 ?
O4 Mo1 Mo1 52.39(11) 2_775 2_775 ?
O4 Mo1 Mo1 52.50(11) . 2_775 ?
O4 Mo1 O1 93.93(13) . . ?
O4 Mo1 O1 97.74(15) 2_775 . ?
O4 Mo1 O2 169.40(13) 2_775 . ?
O4 Mo1 O2 85.38(14) . . ?
O4 Mo1 O3 83.09(13) 2_775 . ?
O4 Mo1 O3 171.80(12) . . ?
O4 Mo1 O4 104.90(11) . 2_775 ?
O4 Mo1 O5 93.52(14) 2_775 2_775 ?
O4 Mo1 O5 98.01(12) . 2_775 ?
O5 Mo1 Mo1 99.48(10) 2_775 2_775 ?
O5 Mo1 O2 82.29(14) 2_775 . ?
O5 Mo1 O3 83.12(12) 2_775 . ?
C2 O1 Mo1 126.6(3) . . ?
Mo1 O2 H2 111.1 . . ?
Mo1 O3 H3 111.4 . . ?
Mo1 O4 Mo1 75.10(11) . 2_775 ?
Mo1 O4 H4 109(4) . . ?
Mo1 O4 H4 118(4) 2_775 . ?
C1 O5 Mo1 126.7(2) . 2_775 ?
O5 C1 C2 133.5(3) . . ?
O5 C1 C4 134.6(4) . . ?
C2 C1 C4 91.7(3) . . ?
O1 C2 C1 134.1(3) . . ?
O1 C2 C3 134.8(4) . . ?
C1 C2 C3 91.1(3) . . ?
O7 C3 C2 135.4(4) . . ?
O7 C3 C4 135.4(4) . . ?
C2 C3 C4 89.1(3) . . ?
O6 C4 C1 136.2(4) . . ?
O6 C4 C3 135.6(4) . . ?
C1 C4 C3 88.2(3) . . ?
H8A O8 H8B 104.5 . . ?

loop_
_geom_bond_atom_site_label_1
_geom_bond_atom_site_label_2
_geom_bond_distance
_geom_bond_site_symmetry_2
_geom_bond_publ_flag
Mo1 Mo1 2.491(2) 2_775 ?
Mo1 O1 2.089(3) . ?
Mo1 O2 2.130(4) . ?
Mo1 O3 2.154(4) . ?
Mo1 O4 2.042(4) . ?
Mo1 O4 2.045(4) 2_775 ?
Mo1 O5 2.094(3) 2_775 ?
O1 C2 1.269(5) . ?
O2 H2 0.8782 . ?
O3 H3 0.8860 . ?
O4 Mo1 2.045(4) 2_775 ?
O4 H4 0.68(5) . ?
O5 Mo1 2.094(3) 2_775 ?
O5 C1 1.275(5) . ?
O6 C4 1.238(5) . ?
O7 C3 1.240(5) . ?
C1 C2 1.424(5) . ?
C1 C4 1.462(5) . ?
C2 C3 1.458(5) . ?
C3 C4 1.495(5) . ?
O8 H8A 0.8498 . ?
O8 H8B 0.8500 . ?

loop_
_geom_hbond_atom_site_label_D
_geom_hbond_atom_site_label_H
_geom_hbond_atom_site_label_A
_geom_hbond_distance_DH
_geom_hbond_distance_HA
_geom_hbond_distance_DA
_geom_hbond_angle_DHA
_geom_hbond_site_symmetry_A
O2 H2 O7 0.88 1.86 2.711(5) 162.8 1_554
O3 H3 O8 0.89 2.00 2.779(5) 145.4 .
O8 H8A O2 0.85 1.82 2.639(5) 160.9 2_665
O8 H8B O6 0.85 1.93 2.739(5) 158.8 2_776

loop_
_geom_torsion_atom_site_label_1
_geom_torsion_atom_site_label_2
_geom_torsion_atom_site_label_3
_geom_torsion_atom_site_label_4
_geom_torsion
_geom_torsion_site_symmetry_1
_geom_torsion_site_symmetry_2
_geom_torsion_site_symmetry_3
_geom_torsion_site_symmetry_4
_geom_torsion_publ_flag
Mo1 Mo1 O1 C2 -1.3(4) 2_775 . . . ?
Mo1 O1 C2 C1 2.8(7) . . . . ?
Mo1 O1 C2 C3 -172.7(4) . . . . ?
Mo1 O5 C1 C2 -0.9(7) 2_775 . . . ?
Mo1 O5 C1 C4 172.3(4) 2_775 . . . ?
O1 Mo1 O4 Mo1 99.09(14) . . . 2_775 ?
O1 C2 C3 O7 1.0(9) . . . . ?
O1 C2 C3 C4 176.8(5) . . . . ?
O2 Mo1 O1 C2 -138.8(4) . . . . ?
O2 Mo1 O4 Mo1 -177.36(11) . . . 2_775 ?
O3 Mo1 O1 C2 133.8(4) . . . . ?
O3 Mo1 O4 Mo1 166.8(7) . . . 2_775 ?
O4 Mo1 O1 C2 51.8(4) 2_775 . . . ?
O4 Mo1 O1 C2 -53.9(4) . . . . ?
O4 Mo1 O4 Mo1 0.0 2_775 . . 2_775 ?
O5 Mo1 O1 C2 177.4(4) 2_775 . . . ?
O5 Mo1 O4 Mo1 -95.83(13) 2_775 . . 2_775 ?
O5 C1 C2 O1 -1.7(9) . . . . ?
O5 C1 C2 C3 175.1(5) . . . . ?
O5 C1 C4 O6 2.5(9) . . . . ?
O5 C1 C4 C3 -175.0(5) . . . . ?
O7 C3 C4 O6 -1.7(9) . . . . ?
O7 C3 C4 C1 175.8(5) . . . . ?
C1 C2 C3 O7 -175.8(5) . . . . ?
C1 C2 C3 C4 0.0(3) . . . . ?
C2 C1 C4 O6 177.6(5) . . . . ?
C2 C1 C4 C3 0.0(3) . . . . ?
C2 C3 C4 O6 -177.6(5) . . . . ?
C2 C3 C4 C1 0.0(3) . . . . ?
C4 C1 C2 O1 -176.9(5) . . . . ?
C4 C1 C2 C3 0.0(3) . . . . ?
